data_2020011
loop_
_publ_author_name
'Havl\'ak, Lubom\'ir'
'F\'abry, Jan'
'Henriques, Margarida'
'Du\<sek, Michal'

_publ_section_title
;
 Structure determination of KScS~2~, RbScS~2~ and KLnS~2~ (Ln = Nd, Sm,
 Tb, Dy, Ho, Er, Tm and Yb) and crystal--chemical discussion
;
_journal_coeditor_code FA3364
_journal_issue 7
_journal_name_full 'Acta Crystallographica Section C'
_journal_page_first 623
_journal_page_last 630
_journal_paper_doi 10.1107/S2053229615011833
_journal_volume 71
_journal_year 2015
_chemical_formula_iupac 'K1 Tb1 S2'
_chemical_formula_moiety 'K1 S2 Tb1'
_chemical_formula_sum 'K S2 Tb'
_chemical_formula_weight 262.1
_chemical_name_systematic
;
Potassium terbium sulfide
;
_space_group_IT_number 166
_symmetry_cell_setting trigonal
_symmetry_space_group_name_Hall '-R 3 2"'
_symmetry_space_group_name_H-M 'R -3 m :H'
_cell_angle_alpha 90
_cell_angle_beta 90
_cell_angle_gamma 120
_cell_formula_units_Z 3
_cell_length_a 4.0523(7)
_cell_length_b 4.0523(7)
_cell_length_c 21.885(3)
_cell_measurement_reflns_used 597
_cell_measurement_temperature 295.0(9)
_cell_measurement_theta_max 28.7
_cell_measurement_theta_min 5.57
_cell_volume 311.23(9)
_computing_cell_refinement
;
<i>CrysAlis PRO</i> (Agilent, 2014)
;
_computing_data_collection
;
<i>CrysAlis PRO</i> (Agilent, 2014)
;
_computing_data_reduction
;
<i>CrysAlis PRO</i> (Agilent, 2014)
;
_computing_publication_material
;
<i>JANA2006</i> (Pet\<r\'i\<cek <i>et al.</i>, 2014)
;
_computing_structure_refinement
;
<i>JANA2006</i> (Pet\<r\'i\<cek <i>et al.</i>, 2014)
;
_computing_structure_solution
;
SUPERFLIP (Palatinus & Chapuis, 2007)
;
_diffrn_ambient_temperature 295
_diffrn_detector_area_resol_mean 5.1873
_diffrn_measured_fraction_theta_full 0.98
_diffrn_measured_fraction_theta_max 0.94
_diffrn_measurement_device 'four-circle diffractometer'
_diffrn_measurement_device_type 'Xcalibur Gemini Ultra diffractometer with Atlas detector'
_diffrn_measurement_method \w
_diffrn_radiation_monochromator graphite
_diffrn_radiation_source 'X-ray tube'
_diffrn_radiation_type 'Mo K\a'
_diffrn_radiation_wavelength 0.71073
_diffrn_reflns_av_R_equivalents 0.0613
_diffrn_reflns_limit_h_max 4
_diffrn_reflns_limit_h_min -5
_diffrn_reflns_limit_k_max 5
_diffrn_reflns_limit_k_min -5
_diffrn_reflns_limit_l_max 27
_diffrn_reflns_limit_l_min -26
_diffrn_reflns_number 674
_diffrn_reflns_theta_full 27.76
_diffrn_reflns_theta_max 29.25
_diffrn_reflns_theta_min 5.59
_diffrn_standards_number 0
_exptl_absorpt_coefficient_mu 18.81
_exptl_absorpt_correction_T_max 0.4465
_exptl_absorpt_correction_T_min 0.2382
_exptl_absorpt_correction_type gaussian
_exptl_absorpt_process_details
;
<i>JANA2006</i> (Pet\<r\'i\<cek <i>et al.</i>, 2014)
;
_exptl_crystal_colour white
_exptl_crystal_density_diffrn 4.1959
_exptl_crystal_description prism
_exptl_crystal_F_000 348
_exptl_crystal_size_max 0.197
_exptl_crystal_size_mid 0.082
_exptl_crystal_size_min 0.052
_refine_diff_density_max 0.45
_refine_diff_density_min -0.64
_refine_ls_extinction_coef 157E1(12)
_refine_ls_extinction_method
;
B-C type 1 Lorentzian isotropic
[Becker, P. J. & Coppens, P. (1974). <i>Acta Cryst.</i> A<b>30</b>, 129--147]
;
_refine_ls_goodness_of_fit_ref 0.97
_refine_ls_number_constraints 0
_refine_ls_number_parameters 9
_refine_ls_number_reflns 129
_refine_ls_number_restraints 0
_refine_ls_R_factor_all 0.0167
_refine_ls_R_factor_gt 0.0167
_refine_ls_shift/su_max 0.0031
_refine_ls_shift/su_mean 0.0007
_refine_ls_structure_factor_coef Fsqd
_refine_ls_weighting_details 'w = 1/[\s^2^(I) + 0.0004I^2^]'
_refine_ls_weighting_scheme sigma
_refine_ls_wR_factor_gt 0.0351
_refine_ls_wR_factor_ref 0.0351
_reflns_number_gt 129
_reflns_number_total 129
_reflns_threshold_expression I>3\s(I)
_cod_data_source_file fa3364sup1.cif
_cod_data_source_block V
_cod_original_sg_symbol_H-M 'R -3 m'
_cod_original_formula_sum 'K1 S2 Tb1'
_cod_database_code 2020011
_cod_database_fobs_code 2020011

loop_
_space_group_symop_id
_space_group_symop_operation_xyz
1 x,y,z
2 -y,x-y,z
3 -x+y,-x,z
4 y,x,-z
5 x-y,-y,-z
6 -x,-x+y,-z
7 -x,-y,-z
8 y,-x+y,-z
9 x-y,x,-z
10 -y,-x,z
11 -x+y,y,z
12 x,x-y,z
13 x+2/3,y+1/3,z+1/3
14 -y+2/3,x-y+1/3,z+1/3
15 -x+y+2/3,-x+1/3,z+1/3
16 y+2/3,x+1/3,-z+1/3
17 x-y+2/3,-y+1/3,-z+1/3
18 -x+2/3,-x+y+1/3,-z+1/3
19 -x+2/3,-y+1/3,-z+1/3
20 y+2/3,-x+y+1/3,-z+1/3
21 x-y+2/3,x+1/3,-z+1/3
22 -y+2/3,-x+1/3,z+1/3
23 -x+y+2/3,y+1/3,z+1/3
24 x+2/3,x-y+1/3,z+1/3
25 x+1/3,y+2/3,z+2/3
26 -y+1/3,x-y+2/3,z+2/3
27 -x+y+1/3,-x+2/3,z+2/3
28 y+1/3,x+2/3,-z+2/3
29 x-y+1/3,-y+2/3,-z+2/3
30 -x+1/3,-x+y+2/3,-z+2/3
31 -x+1/3,-y+2/3,-z+2/3
32 y+1/3,-x+y+2/3,-z+2/3
33 x-y+1/3,x+2/3,-z+2/3
34 -y+1/3,-x+2/3,z+2/3
35 -x+y+1/3,y+2/3,z+2/3
36 x+1/3,x-y+2/3,z+2/3

loop_
_atom_site_type_symbol
_atom_site_label
_atom_site_fract_x
_atom_site_fract_y
_atom_site_fract_z
_atom_site_U_iso_or_equiv
_atom_site_adp_type
_atom_site_calc_flag
_atom_site_occupancy
K K 0 0 0 0.0149(6) Uani d 1
Tb Tb 0.333333 0.666667 0.166667 0.0076(2) Uani d 1
S S 0 0 0.23463(9) 0.0086(5) Uani d 1

loop_
_atom_site_aniso_label
_atom_site_aniso_U_11
_atom_site_aniso_U_22
_atom_site_aniso_U_33
_atom_site_aniso_U_12
_atom_site_aniso_U_13
_atom_site_aniso_U_23
_atom_site_aniso_type_symbol
K 0.0172(7) 0.0172(7) 0.0103(11) 0.0086(4) 0 0 K
Tb 0.0067(3) 0.0067(3) 0.0094(3) 0.00334(14) 0 0 Tb
S 0.0084(5) 0.0084(5) 0.0091(8) 0.0042(3) 0 0 S

loop_
_atom_type_symbol
_atom_type_scat_dispersion_real
_atom_type_scat_dispersion_imag
_atom_type_scat_source
K 0.2009 0.2494 'International Tables Vol C tables 4.2.6.8 and 6.1.1.1'
S 0.1246 0.1234 'International Tables Vol C tables 4.2.6.8 and 6.1.1.1'
Tb -0.1723 4.1537 'International Tables Vol C tables 4.2.6.8 and 6.1.1.1'

loop_
_exptl_crystal_face_index_h
_exptl_crystal_face_index_k
_exptl_crystal_face_index_l
_exptl_crystal_face_perp_dist
5 -5 -2 0.041
-5 5 2 0.041
5 0 -1 0.0648
-5 0 1 0.0648
0 0 31 0.0262
0 0 -31 0.0262

loop_
_geom_angle_atom_site_label_1
_geom_angle_atom_site_label_2
_geom_angle_atom_site_label_3
_geom_angle_site_symmetry_1
_geom_angle_site_symmetry_3
_geom_angle
S K S 25_444 25_544 79.03(3)
S K S 25_444 25_554 79.03(3)
S K S 25_444 16_445 100.97(3)
S K S 25_444 16_455 100.97(3)
S K S 25_444 16_555 180.0(5)
S K S 25_544 25_554 79.03(3)
S K S 25_544 16_445 100.97(3)
S K S 25_544 16_455 180.0(5)
S K S 25_544 16_555 100.97(3)
S K S 25_554 16_445 180.0(5)
S K S 25_554 16_455 100.97(3)
S K S 25_554 16_555 100.97(3)
S K S 16_445 16_455 79.03(3)
S K S 16_445 16_555 79.03(3)
S K S 16_455 16_555 79.03(3)
S Tb S . 1_565 93.92(3)
S Tb S . 1_665 93.92(4)
S Tb S . 16_455 86.08(4)
S Tb S . 16_555 86.08(3)
S Tb S . 16_565 180.0(5)
S Tb S 1_565 1_665 93.92(3)
S Tb S 1_565 16_455 86.08(3)
S Tb S 1_565 16_555 180.0(5)
S Tb S 1_565 16_565 86.08(3)
S Tb S 1_665 16_455 180.0(5)
S Tb S 1_665 16_555 86.08(3)
S Tb S 1_665 16_565 86.08(4)
S Tb S 16_455 16_555 93.92(3)
S Tb S 16_455 16_565 93.92(4)
S Tb S 16_555 16_565 93.92(3)
K S K 13_445 13_455 79.03(4)
K S K 13_445 13_555 79.03(4)
K S K 13_455 13_555 79.03(4)
Tb S Tb 1_445 1_545 93.92(5)
Tb S Tb 1_445 . 93.92(5)
Tb S Tb 1_545 . 93.92(5)

loop_
_geom_bond_atom_site_label_1
_geom_bond_atom_site_label_2
_geom_bond_site_symmetry_2
_geom_bond_distance
K S 25_444 3.1844(16)
K S 25_544 3.1844(14)
K S 25_554 3.1844(16)
K S 16_445 3.1844(16)
K S 16_455 3.1844(14)
K S 16_555 3.1844(16)
Tb S . 2.7723(14)
Tb S 1_565 2.7723(11)
Tb S 1_665 2.7723(14)
Tb S 16_455 2.7723(14)
Tb S 16_555 2.7723(11)
Tb S 16_565 2.7723(14)
